data_2200017
loop_
_publ_author_name
'Foces-Foces, Concepci\'on'
'Trofimenko, Swiatoslaw'

_publ_section_title
;
 5-<i>tert</i>-Butyl-3-methyl-1<i>H</i>-pyrazole at 240K
;
_journal_issue 1
_journal_name_full 'Acta Crystallographica Section E'
_journal_page_first o32
_journal_page_last o34
_journal_paper_doi 10.1107/S1600536800018511
_journal_volume 57
_journal_year 2001
_chemical_formula_moiety 'C8 H14 N2'
_chemical_formula_sum 'C8 H14 N2'
_chemical_formula_weight 138.21
_chemical_melting_point 440
_space_group_IT_number 88
_symmetry_cell_setting tetragonal
_symmetry_space_group_name_Hall 'I 4bw -1bw'
_symmetry_space_group_name_H-M 'I 41/a :1'
_cell_angle_alpha 90.0
_cell_angle_beta 90.0
_cell_angle_gamma 90.0
_cell_formula_units_Z 16
_cell_length_a 18.2451(16)
_cell_length_b 18.2451(16)
_cell_length_c 10.6667(8)
_cell_measurement_reflns_used 56
_cell_measurement_temperature 240
_cell_measurement_theta_max 45
_cell_measurement_theta_min 2
_cell_volume 3550.8(5)
_computing_cell_refinement 'LSUCRE (Appleman, 1984)'
_computing_data_collection 'Philips PW1100 (Hornstra & Vossers, 1973)'
_computing_data_reduction 'Xtal3.6 ADDREF DIFDAT SORTRF (Hall et al., 1999)'
_computing_molecular_graphics Xtal3.6
_computing_publication_material 'Xtal3.6 BONDLA CIFIO'
_computing_structure_refinement 'Xtal3.6 CRYLSQ'
_computing_structure_solution 'SIR97 (Altomare et al., 1997)'
_diffrn_ambient_temperature 240
_diffrn_measurement_device_type 'Philips PW100'
_diffrn_measurement_method \w/2\q
_diffrn_radiation_type CuK\a
_diffrn_radiation_wavelength 1.54178
_diffrn_reflns_av_R_equivalents 0
_diffrn_reflns_av_sigmaI/netI 0
_diffrn_reflns_limit_h_max 21
_diffrn_reflns_limit_h_min 0
_diffrn_reflns_limit_k_max 21
_diffrn_reflns_limit_k_min 0
_diffrn_reflns_limit_l_max 12
_diffrn_reflns_limit_l_min 0
_diffrn_reflns_number 1509
_diffrn_reflns_theta_max 65.0
_diffrn_reflns_theta_min 4.8
_diffrn_standards_decay_% 3
_diffrn_standards_interval_time 90
_diffrn_standards_number 2
_exptl_absorpt_coefficient_mu .48
_exptl_absorpt_correction_type none
_exptl_crystal_colour colourless
_exptl_crystal_density_diffrn 1.034
_exptl_crystal_density_meas ?
_exptl_crystal_description prism
_exptl_crystal_F_000 1216
_exptl_crystal_size_max .50
_exptl_crystal_size_mid .10
_exptl_crystal_size_min .10
_refine_diff_density_max .39
_refine_diff_density_min -.31
_refine_ls_extinction_method none
_refine_ls_goodness_of_fit_all .982
_refine_ls_goodness_of_fit_ref .989
_refine_ls_hydrogen_treatment mixed
_refine_ls_matrix_type full
_refine_ls_number_constraints 0
_refine_ls_number_parameters 95
_refine_ls_number_reflns 1100
_refine_ls_number_restraints 39
_refine_ls_R_factor_all .109
_refine_ls_R_factor_gt .088
_refine_ls_shift/su_max .005
_refine_ls_shift/su_mean .003
_refine_ls_structure_factor_coef F
_refine_ls_weighting_details 'w = k/[(A+B Fo)^2^(C+D(sin\q)/\l)]'
_refine_ls_weighting_scheme calc
_refine_ls_wR_factor_all .138
_refine_ls_wR_factor_ref .117
_reflns_number_gt 1100
_reflns_number_total 1509
_reflns_threshold_expression I>2\s(I)
_cod_data_source_file cf6000.cif
_cod_data_source_block I
_cod_depositor_comments
;
The following automatic conversions were performed:

'_exptl_crystal_density_meas' value 'not measured' was changed to '?'
- the value is perceived as not measured.

Automatic conversion script
Id: cif_fix_values 3008 2015-01-20 13:52:24Z robertas 
;
_cod_original_cell_volume 3550.8(7)
_cod_original_sg_symbol_Hall i_4bw_-1bw
_cod_original_sg_symbol_H-M 'I 41/a'
_cod_database_code 2200017
_cod_database_fobs_code 2200017

loop_
_symmetry_equiv_pos_as_xyz
+x,+y,+z
-x,1/2-y,1/4-z
1/2-x,1/2-y,1/2+z
1/2+x,+y,3/4-z
1/2+y,1/2-x,1/2-z
1/2+y,-x,3/4+z
-y,1/2+x,1/4+z
-y,+x,-z
1/2+x,1/2+y,1/2+z
1/2-x,-y,3/4-z
-x,-y,+z
+x,1/2+y,1/4-z
+y,-x,-z
+y,1/2-x,1/4+z
1/2-y,+x,3/4+z
1/2-y,1/2+x,1/2-z

loop_
_atom_site_label
_atom_site_fract_x
_atom_site_fract_y
_atom_site_fract_z
_atom_site_U_iso_or_equiv
_atom_site_adp_type
_atom_site_calc_flag
_atom_site_calc_attached_atom
_atom_site_occupancy
_atom_site_disorder_assembly
_atom_site_disorder_group
N1 .09449(18) -.05360(17) .1151(3) .0460(17) Uani ? ? 1.00000 ? ?
N2 .11979(18) .01379(18) .0895(3) .0488(17) Uani ? ? 1.00000 ? ?
C3 .1543(2) .0360(2) .1941(4) .047(2) Uani ? ? 1.00000 ? ?
C4 .1507(2) -.0196(2) .2839(3) .0465(18) Uani ? ? 1.00000 ? ?
C5 .11229(19) -.0765(2) .2320(3) .0414(17) Uani ? ? 1.00000 ? ?
C6 .1890(3) .1091(3) .2021(5) .066(3) Uani ? ? 1.00000 ? ?
C7 .0867(2) -.1487(2) .2826(4) .053(2) Uani ? ? 1.00000 ? ?
C8 .1125(6) -.2115(3) .1989(7) .103(5) Uani ? ? 1.00000 ? ?
C9 .0034(4) -.1513(4) .2832(9) .107(5) Uani ? ? 1.00000 ? ?
C10 .1156(5) -.1603(4) .4139(6) .106(5) Uani ? ? 1.00000 ? ?
H1 .068(3) -.082(3) .0587(5) .032(12) Uiso ? ? 1.00000 ? ?
H4 .1727 -.0180 .3738 .047 Uiso ? ? 1.00000 ? ?
H6a .1564 .1467 .1545 .050 Uiso ? ? 1.00000 ? ?
H6b .1942 .1245 .2955 .066 Uiso ? ? 1.00000 ? ?
H6c .2408 .1069 .1616 .066 Uiso ? ? 1.00000 ? ?
H8a .0882 -.2066 .1110 .066 Uiso ? ? 1.00000 ? ?
H8b .1692 -.2095 .1900 .104 Uiso ? ? 1.00000 ? ?
H8c .0973 -.2612 .2390 .104 Uiso ? ? 1.00000 ? ?
H9a -.0143 -.2017 .3170 .104 Uiso ? ? 1.00000 ? ?
H9b -.0161 -.1441 .1923 .107 Uiso ? ? 1.00000 ? ?
H9c -.0164 -.1097 .3405 .107 Uiso ? ? 1.00000 ? ?
H10a .1004 -.1164 .4704 .107 Uiso ? ? 1.00000 ? ?
H10b .0940 -.2087 .4501 .107 Uiso ? ? 1.00000 ? ?
H10c .1725 -.1639 .4120 .107 Uiso ? ? 1.00000 ? ?

loop_
_atom_site_aniso_label
_atom_site_aniso_U_11
_atom_site_aniso_U_22
_atom_site_aniso_U_33
_atom_site_aniso_U_12
_atom_site_aniso_U_13
_atom_site_aniso_U_23
N1 .0526(17) .0477(17) .0377(16) -.0048(13) -.0070(13) .0020(12)
N2 .0527(18) .0520(18) .0416(16) -.0052(13) -.0041(13) .0062(13)
C3 .0441(18) .049(2) .049(2) -.0001(14) -.0007(15) -.0011(15)
C4 .0498(19) .048(2) .0416(18) -.0038(14) -.0069(15) .0015(15)
C5 .0434(17) .0443(18) .0366(17) .0030(13) -.0033(13) .0018(13)
C6 .073(3) .054(2) .072(3) -.005(2) -.008(2) .002(2)
C7 .059(2) .051(2) .048(2) -.0065(15) -.0033(17) .0055(16)
C8 .163(7) .053(3) .095(4) -.009(3) .032(4) -.004(3)
C9 .072(3) .095(4) .153(7) -.010(3) .005(4) .053(5)
C10 .161(7) .085(4) .073(4) -.047(4) -.044(4) .034(3)

loop_
_atom_type_symbol
_atom_type_scat_dispersion_real
_atom_type_scat_dispersion_imag
_atom_type_scat_source
C .017 .009 'International Tables, Vol IV.'
H 0 0 'International Tables, Vol IV.'
N .029 .018 'International Tables, Vol IV.'

loop_
_geom_angle_atom_site_label_1
_geom_angle_atom_site_label_2
_geom_angle_atom_site_label_3
_geom_angle
_geom_angle_publ_flag
H1 N1 N2 124(3) ?
H1 N1 C5 123(3) ?
N2 N1 C5 112.8(3) yes
N1 N2 C3 105.5(3) yes
N2 C3 C4 109.2(3) yes
N2 C3 C6 121.3(4) ?
C4 C3 C6 129.4(4) ?
H4 C4 C5 126.2 ?
H4 C4 C3 126.5 ?
C5 C4 C3 107.3(3) ?
N1 C5 C4 105.1(3) yes
N1 C5 C7 121.9(3) ?
C4 C5 C7 132.9(3) ?
H6b C6 H6c 109.0 ?
H6b C6 H6a 109.9 ?
H6b C6 C3 109.8 ?
H6c C6 H6a 110.0 ?
H6c C6 C3 109.2 ?
H6a C6 C3 108.9 ?
C5 C7 C10 110.4(4) ?
C5 C7 C9 110.0(4) ?
C5 C7 C8 110.7(4) ?
C10 C7 C9 109.9(6) ?
C10 C7 C8 109.2(5) ?
C9 C7 C8 106.7(6) ?
H8c C8 H8b 109.4 ?
H8c C8 H8a 109.4 ?
H8c C8 C7 109.4 ?
H8b C8 H8a 109.8 ?
H8b C8 C7 109.5 ?
H8a C8 C7 109.4 ?
H9a C9 H9c 109.5 ?
H9a C9 H9b 109.3 ?
H9a C9 C7 109.8 ?
H9c C9 H9b 109.7 ?
H9c C9 C7 109.0 ?
H9b C9 C7 109.4 ?
H10a C10 H10c 109.2 ?
H10a C10 H10b 109.7 ?
H10a C10 C7 109.6 ?
H10c C10 H10b 109.6 ?
H10c C10 C7 109.5 ?
H10b C10 C7 109.3 ?

loop_
_geom_bond_atom_site_label_1
_geom_bond_atom_site_label_2
_geom_bond_site_symmetry_1
_geom_bond_site_symmetry_2
_geom_bond_distance
_geom_bond_publ_flag
N1 H1 . . .93(5) ?
N1 N2 . . 1.342(5) ?
N1 C5 . . 1.354(5) ?
N2 C3 . . 1.344(5) ?
C3 C4 . . 1.396(5) ?
C3 C6 . . 1.479(6) ?
C4 H4 . . 1.040 ?
C4 C5 . . 1.370(5) ?
C5 C7 . . 1.498(5) ?
C6 H6b . . 1.040 ?
C6 H6c . . 1.040 ?
C6 H6a . . 1.040 ?
C7 C10 . . 1.513(8) ?
C7 C9 . . 1.521(8) ?
C7 C8 . . 1.527(8) ?
C8 H8c . . 1.040 ?
C8 H8b . . 1.040 ?
C8 H8a . . 1.040 ?
C9 H9a . . 1.040 ?
C9 H9c . . 1.040 ?
C9 H9b . . 1.040 ?
C10 H10a . . 1.040 ?
C10 H10c . . 1.040 ?
C10 H10b . . 1.040 ?

loop_
_geom_hbond_atom_site_label_D
_geom_hbond_atom_site_label_H
_geom_hbond_atom_site_label_A
_geom_hbond_site_symmetry_D
_geom_hbond_site_symmetry_H
_geom_hbond_site_symmetry_A
_geom_hbond_distance_DH
_geom_hbond_distance_HA
_geom_hbond_distance_DA
_geom_hbond_angle_DHA
_geom_hbond_publ_flag
N1 H1 N2 1_555 1_555 13_555 .93(5) 1.99(6) 2.896(5) 165(5) yes

loop_
_geom_torsion_atom_site_label_1
_geom_torsion_atom_site_label_2
_geom_torsion_atom_site_label_3
_geom_torsion_atom_site_label_4
_geom_torsion
_geom_torsion_publ_flag
C5 N1 N2 C3 -1.0(4) ?
H1 N1 N2 C3 180(4) ?
N2 N1 C5 C4 .7(4) ?
N2 N1 C5 C7 177.1(3) ?
H1 N1 C5 C4 180(4) ?
H1 N1 C5 C7 -4(4) ?
N1 N2 C3 C4 .9(4) ?
N1 N2 C3 C6 -179.2(4) ?
N2 C3 C4 C5 -.5(4) ?
N2 C3 C4 H4 179.8 ?
C6 C3 C4 C5 179.6(4) ?
C6 C3 C4 H4 -.1 ?
N2 C3 C6 H6a 37.4 ?
N2 C3 C6 H6b 157.8 ?
N2 C3 C6 H6c -82.7 ?
C4 C3 C6 H6a -142.7 ?
C4 C3 C6 H6b -22.3 ?
C4 C3 C6 H6c 97.1 ?
C3 C4 C5 N1 -.1(4) ?
C3 C4 C5 C7 -175.9(4) ?
H4 C4 C5 N1 179.7 ?
H4 C4 C5 C7 3.8 ?
N1 C5 C7 C8 58.2(6) yes
N1 C5 C7 C9 -59.4(6) yes
N1 C5 C7 C10 179.2(5) yes
C4 C5 C7 C8 -126.5(6) ?
C4 C5 C7 C9 115.9(6) ?
C4 C5 C7 C10 -5.5(7) ?
C5 C7 C8 H8a -64.2 ?
C5 C7 C8 H8b 56.1 ?
C5 C7 C8 H8c 176.0 ?
C9 C7 C8 H8a 55.4 ?
C9 C7 C8 H8b 175.7 ?
C9 C7 C8 H8c -64.4 ?
C10 C7 C8 H8a 174.1 ?
C10 C7 C8 H8b -65.6 ?
C10 C7 C8 H8c 54.3 ?
C5 C7 C9 H9a 179.1 ?
C5 C7 C9 H9b 59.2 ?
C5 C7 C9 H9c -60.8 ?
C8 C7 C9 H9a 59.1 ?
C8 C7 C9 H9b -60.9 ?
C8 C7 C9 H9c 179.1 ?
C10 C7 C9 H9a -59.1 ?
C10 C7 C9 H9b -179.1 ?
C10 C7 C9 H9c 60.9 ?
C5 C7 C10 H10a 55.4 ?
C5 C7 C10 H10b 175.6 ?
C5 C7 C10 H10c -64.4 ?
C8 C7 C10 H10a 177.2 ?
C8 C7 C10 H10b -62.5 ?
C8 C7 C10 H10c 57.5 ?
C9 C7 C10 H10a -66.1 ?
C9 C7 C10 H10b 54.1 ?
C9 C7 C10 H10c 174.2 ?

loop_
_cod_related_entry_id
_cod_related_entry_database
_cod_related_entry_code
1 ChemSpider 128170
